data_2019597
loop_
_publ_author_name
'Setifi, Zouaoui'
'Boutebdja, Mehdi'
'Setifi, Fatima'
'Merazig, Hocine'
'Glidewell, Christopher'

_publ_section_title
;
 Coordination polymer chains built from Cu^II^ and adipate ions linked by
 hydrogen bonds to form a three-dimensional framework structure
;
_journal_coeditor_code YF3065
_journal_issue 7
_journal_name_full 'Acta Crystallographica Section C'
_journal_page_first 702
_journal_page_last 706
_journal_paper_doi 10.1107/S205322961401359X
_journal_volume 70
_journal_year 2014
_chemical_formula_iupac '[Cu2 (C9 H5 N4 O)2 (C6 H8 O4) (C10 H8 N2)2]'
_chemical_formula_moiety 'C44 H34 Cu2 N12 O6'
_chemical_formula_sum 'C44 H34 Cu2 N12 O6'
_chemical_formula_weight 953.94
_chemical_name_systematic
<i>catena</i>-poly[bis[(2,2'-bipyridine-\k^2^<i>N</i>,<i>N</i>')(1,1,3,3-tetracyano-2-ethoxypropenido-\k<i>N</i>)copper(II)]-\m~4~-hexane-1,6-dioato-\k^6^<i>O</i>^1^,<i>O</i>^1'^:<i>O</i>^1^:<i>O</i>^6^,<i>O</i>^6'^:<i>O</i>^6^]
_space_group_crystal_system triclinic
_space_group_IT_number 2
_space_group_name_Hall '-P 1'
_space_group_name_H-M_alt 'P -1'
_symmetry_space_group_name_Hall '-P 1'
_symmetry_space_group_name_H-M 'P -1'
_atom_sites_solution_hydrogens geom
_atom_sites_solution_primary direct
_atom_sites_solution_secondary difmap
_audit_creation_method SHELXL2014
_cell_angle_alpha 71.724(3)
_cell_angle_beta 80.582(4)
_cell_angle_gamma 84.974(3)
_cell_formula_units_Z 1
_cell_length_a 8.8825(3)
_cell_length_b 10.5610(4)
_cell_length_c 12.2541(5)
_cell_measurement_reflns_used 26499
_cell_measurement_temperature 150(2)
_cell_measurement_theta_max 31.65
_cell_measurement_theta_min 2.99
_cell_volume 1076.03(7)
_computing_cell_refinement 'CrysAlis PRO (Agilent, 2013)'
_computing_data_collection 'CrysAlis PRO (Agilent, 2013)'
_computing_data_reduction 'CrysAlis PRO (Agilent, 2013)'
_computing_molecular_graphics 'PLATON (Spek, 2009)'
_computing_publication_material
;
SHELXL2014 (Sheldrick, 2014) and PLATON (Spek, 2009)
;
_computing_structure_refinement 'SHELXL2014 (Sheldrick, 2014)'
_computing_structure_solution 'SHELXS97 (Sheldrick, 2008)'
_diffrn_ambient_temperature 150(2)
_diffrn_detector_area_resol_mean 9.091
_diffrn_measured_fraction_theta_full 0.997
_diffrn_measured_fraction_theta_max 0.980
_diffrn_measurement_device_type 'Agilent Xcalibur Sapphire2'
_diffrn_measurement_method \w
_diffrn_radiation_monochromator graphite
_diffrn_radiation_source 'Enhance (Mo) X-ray Source'
_diffrn_radiation_type MoK\a
_diffrn_radiation_wavelength 0.71073
_diffrn_reflns_av_R_equivalents 0.0210
_diffrn_reflns_limit_h_max 12
_diffrn_reflns_limit_h_min -12
_diffrn_reflns_limit_k_max 14
_diffrn_reflns_limit_k_min -14
_diffrn_reflns_limit_l_max 13
_diffrn_reflns_limit_l_min -17
_diffrn_reflns_number 10761
_diffrn_reflns_theta_full 25.242
_diffrn_reflns_theta_max 30.000
_diffrn_reflns_theta_min 2.989
_exptl_absorpt_coefficient_mu 1.052
_exptl_absorpt_correction_T_max 0.929
_exptl_absorpt_correction_T_min 0.771
_exptl_absorpt_correction_type multi-scan
_exptl_absorpt_process_details '(SADABS; Sheldrick, 2003)'
_exptl_crystal_colour blue
_exptl_crystal_density_diffrn 1.472
_exptl_crystal_density_method 'not measured'
_exptl_crystal_description plate
_exptl_crystal_F_000 488
_exptl_crystal_size_max 0.200
_exptl_crystal_size_mid 0.150
_exptl_crystal_size_min 0.100
_refine_diff_density_max 0.460
_refine_diff_density_min -0.238
_refine_ls_extinction_method none
_refine_ls_goodness_of_fit_ref 0.961
_refine_ls_hydrogen_treatment constr
_refine_ls_matrix_type full
_refine_ls_number_parameters 290
_refine_ls_number_reflns 6143
_refine_ls_number_restraints 0
_refine_ls_restrained_S_all 0.961
_refine_ls_R_factor_all 0.0455
_refine_ls_R_factor_gt 0.0322
_refine_ls_shift/su_max 0.001
_refine_ls_shift/su_mean 0.000
_refine_ls_structure_factor_coef Fsqd
_refine_ls_weighting_details 'w = 1/[\s^2^(Fo^2^)+(0.0442P)^2^] where P=(Fo^2^+2Fc^2^)/3'
_refine_ls_weighting_scheme calc
_refine_ls_wR_factor_gt 0.0753
_refine_ls_wR_factor_ref 0.0780
_reflns_number_gt 4850
_reflns_number_total 6143
_reflns_threshold_expression I>2\s(I)
_cod_data_source_file yf3065sup1.cf
_cod_data_source_block I
_cod_depositor_comments
;
      Adding full bibliography for 2019597.cif.

2019-12-03
Z value and formula fixed to values more according to usual
chemical conventions.                 miguel
;
_cod_original_formula_sum 'C22 H17 Cu N6 O3'
_cod_original_formula_weight 476.97
_cod_original_formula_moiety 'C22 H17 Cu N6 O3'
_cod_original_formula_units_Z 2
_cod_database_code 2019597
_cod_database_fobs_code 2019597
_shelx_space_group_comment
;
The symmetry employed for this shelxl refinement is uniquely defined by the
following loop, which should always be used as a source of symmetry information
in preference to the above space-group names. They are only intended as
comments.
;
_shelx_estimated_absorpt_t_min 0.817
_shelx_estimated_absorpt_t_max 0.902
_shelxl_version_number 2.014

loop_
_space_group_symop_operation_xyz
'x, y, z'
'-x, -y, -z'

loop_
_atom_site_type_symbol
_atom_site_label
_atom_site_fract_x
_atom_site_fract_y
_atom_site_fract_z
_atom_site_U_iso_or_equiv
_atom_site_adp_type
_atom_site_calc_flag
_atom_site_occupancy
Cu Cu1 0.67620(2) 0.02804(2) 0.43636(2) 0.01549(6) Uani d 1
N N11 0.83199(14) -0.07966(13) 0.36463(11) 0.0171(3) Uani d 1
C C12 0.92158(17) -0.16286(16) 0.43799(15) 0.0183(3) Uani d 1
C C13 1.02475(19) -0.25364(18) 0.40281(17) 0.0271(4) Uani d 1
H H13 1.0856 -0.3127 0.4556 0.033 Uiso calc 1
C C14 1.0379(2) -0.2570(2) 0.28951(18) 0.0314(4) Uani d 1
H H14 1.1082 -0.3183 0.2637 0.038 Uiso calc 1
C C15 0.9480(2) -0.17036(19) 0.21448(17) 0.0284(4) Uani d 1
H H15 0.9563 -0.1704 0.1362 0.034 Uiso calc 1
C C16 0.84563(19) -0.08370(17) 0.25537(15) 0.0223(3) Uani d 1
H H16 0.7827 -0.0249 0.2041 0.027 Uiso calc 1
N N21 0.78358(15) -0.05943(13) 0.57302(11) 0.0168(3) Uani d 1
C C22 0.89765(17) -0.14788(15) 0.55611(14) 0.0176(3) Uani d 1
C C23 0.98343(19) -0.21505(18) 0.64309(16) 0.0254(4) Uani d 1
H H23 1.0631 -0.2770 0.6300 0.030 Uiso calc 1
C C24 0.9517(2) -0.19086(19) 0.74950(16) 0.0275(4) Uani d 1
H H24 1.0092 -0.2361 0.8102 0.033 Uiso calc 1
C C25 0.83545(19) -0.10028(17) 0.76607(15) 0.0238(4) Uani d 1
H H25 0.8122 -0.0822 0.8383 0.029 Uiso calc 1
C C26 0.75326(19) -0.03618(16) 0.67625(14) 0.0205(3) Uani d 1
H H26 0.6731 0.0261 0.6879 0.025 Uiso calc 1
C C31 0.45825(19) 0.31347(16) 0.14602(14) 0.0196(3) Uani d 1
C C32 0.44649(18) 0.29425(16) 0.03834(14) 0.0200(3) Uani d 1
C C33 0.5597(2) 0.22925(18) -0.01953(14) 0.0239(4) Uani d 1
C C311 0.3582(2) 0.40499(17) 0.18925(15) 0.0235(3) Uani d 1
N N311 0.2789(2) 0.47836(18) 0.22640(16) 0.0390(4) Uani d 1
C C312 0.54965(18) 0.22554(16) 0.22276(14) 0.0196(3) Uani d 1
N N312 0.62068(17) 0.15319(14) 0.28773(12) 0.0232(3) Uani d 1
O O321 0.31363(13) 0.34181(12) 0.00000(10) 0.0251(3) Uani d 1
C C321 0.3025(2) 0.38306(19) -0.12369(15) 0.0292(4) Uani d 1
H H32A 0.2851 0.3052 -0.1481 0.035 Uiso calc 1
H H32B 0.3977 0.4247 -0.1697 0.035 Uiso calc 1
C C322 0.1697(3) 0.4819(2) -0.14135(19) 0.0453(6) Uani d 1
H H32C 0.1895 0.5591 -0.1184 0.068 Uiso calc 1
H H32D 0.0769 0.4399 -0.0938 0.068 Uiso calc 1
H H32E 0.1560 0.5113 -0.2234 0.068 Uiso calc 1
C C331 0.5301(2) 0.1641(2) -0.09915(16) 0.0318(4) Uani d 1
N N331 0.5069(2) 0.1076(2) -0.16029(17) 0.0473(5) Uani d 1
C C332 0.7124(2) 0.2165(2) 0.00508(15) 0.0290(4) Uani d 1
N N332 0.83659(19) 0.2075(2) 0.02288(14) 0.0397(4) Uani d 1
O O41 0.51673(12) 0.11565(10) 0.51947(9) 0.0163(2) Uani d 1
O O42 0.68662(13) 0.27034(12) 0.47807(12) 0.0268(3) Uani d 1
C C41 0.55653(18) 0.23265(15) 0.51653(13) 0.0166(3) Uani d 1
C C42 0.43386(19) 0.31663(16) 0.56424(15) 0.0221(3) Uani d 1
H H42A 0.3959 0.2665 0.6457 0.027 Uiso calc 1
H H42B 0.3474 0.3312 0.5193 0.027 Uiso calc 1
C C43 0.4852(2) 0.45202(15) 0.56094(14) 0.0222(3) Uani d 1
H H43A 0.4056 0.4922 0.6080 0.027 Uiso calc 1
H H43B 0.5798 0.4387 0.5968 0.027 Uiso calc 1

loop_
_atom_site_aniso_label
_atom_site_aniso_U_11
_atom_site_aniso_U_22
_atom_site_aniso_U_33
_atom_site_aniso_U_12
_atom_site_aniso_U_13
_atom_site_aniso_U_23
Cu1 0.01577(10) 0.01501(10) 0.01572(10) 0.00385(7) -0.00233(7) -0.00586(7)
N11 0.0151(6) 0.0169(6) 0.0192(7) -0.0001(5) -0.0002(5) -0.0067(5)
C12 0.0126(7) 0.0164(7) 0.0265(8) -0.0006(6) -0.0022(6) -0.0078(7)
C13 0.0189(8) 0.0256(9) 0.0410(11) 0.0061(7) -0.0062(7) -0.0170(8)
C14 0.0207(8) 0.0333(10) 0.0471(12) 0.0045(7) 0.0000(8) -0.0261(9)
C15 0.0241(9) 0.0357(10) 0.0309(10) -0.0021(8) 0.0026(7) -0.0209(8)
C16 0.0216(8) 0.0247(8) 0.0218(8) -0.0003(7) -0.0004(6) -0.0104(7)
N21 0.0160(6) 0.0163(6) 0.0190(7) 0.0004(5) -0.0028(5) -0.0067(5)
C22 0.0132(7) 0.0156(7) 0.0232(8) -0.0002(6) -0.0027(6) -0.0048(6)
C23 0.0186(8) 0.0243(9) 0.0295(9) 0.0041(7) -0.0057(7) -0.0029(7)
C24 0.0226(8) 0.0298(9) 0.0256(9) -0.0011(7) -0.0094(7) 0.0008(8)
C25 0.0257(8) 0.0261(9) 0.0185(8) -0.0059(7) -0.0031(7) -0.0040(7)
C26 0.0208(8) 0.0200(8) 0.0208(8) -0.0007(6) -0.0023(6) -0.0068(7)
C31 0.0214(8) 0.0190(8) 0.0171(8) 0.0017(6) -0.0036(6) -0.0039(6)
C32 0.0206(8) 0.0192(8) 0.0174(8) -0.0014(6) -0.0028(6) -0.0014(6)
C33 0.0268(9) 0.0264(9) 0.0182(8) 0.0038(7) -0.0051(7) -0.0069(7)
C311 0.0259(8) 0.0225(8) 0.0215(8) 0.0004(7) -0.0060(7) -0.0047(7)
N311 0.0415(10) 0.0365(10) 0.0425(10) 0.0100(8) -0.0056(8) -0.0202(8)
C312 0.0212(8) 0.0207(8) 0.0163(8) -0.0007(6) 0.0006(6) -0.0066(6)
N312 0.0286(7) 0.0232(7) 0.0167(7) 0.0058(6) -0.0030(6) -0.0063(6)
O321 0.0229(6) 0.0320(7) 0.0188(6) 0.0045(5) -0.0071(5) -0.0049(5)
C321 0.0343(10) 0.0329(10) 0.0206(9) 0.0028(8) -0.0128(8) -0.0052(8)
C322 0.0541(14) 0.0448(13) 0.0393(12) 0.0192(11) -0.0265(11) -0.0118(10)
C331 0.0384(10) 0.0337(10) 0.0241(9) 0.0124(8) -0.0079(8) -0.0117(8)
N331 0.0595(12) 0.0515(12) 0.0417(11) 0.0196(10) -0.0180(9) -0.0301(10)
C332 0.0323(10) 0.0353(10) 0.0166(8) 0.0063(8) 0.0008(7) -0.0083(8)
N332 0.0286(9) 0.0629(12) 0.0246(8) 0.0078(8) -0.0005(7) -0.0134(8)
O41 0.0177(5) 0.0123(5) 0.0201(6) 0.0013(4) -0.0024(4) -0.0070(4)
O42 0.0172(6) 0.0208(6) 0.0442(8) -0.0005(5) -0.0011(5) -0.0140(6)
C41 0.0191(7) 0.0135(7) 0.0183(8) 0.0022(6) -0.0048(6) -0.0061(6)
C42 0.0236(8) 0.0134(7) 0.0271(9) 0.0003(6) 0.0045(7) -0.0074(7)
C43 0.0339(9) 0.0132(7) 0.0207(8) -0.0003(7) -0.0006(7) -0.0086(6)

loop_
_atom_type_symbol
_atom_type_description
_atom_type_scat_dispersion_real
_atom_type_scat_dispersion_imag
_atom_type_scat_source
C C 0.0033 0.0016 'International Tables Vol C Tables 4.2.6.8 and 6.1.1.4'
H H 0.0000 0.0000 'International Tables Vol C Tables 4.2.6.8 and 6.1.1.4'
N N 0.0061 0.0033 'International Tables Vol C Tables 4.2.6.8 and 6.1.1.4'
O O 0.0106 0.0060 'International Tables Vol C Tables 4.2.6.8 and 6.1.1.4'
Cu Cu 0.3201 1.2651 'International Tables Vol C Tables 4.2.6.8 and 6.1.1.4'

loop_
_geom_angle_atom_site_label_1
_geom_angle_atom_site_label_2
_geom_angle_atom_site_label_3
_geom_angle_site_symmetry_1
_geom_angle_site_symmetry_3
_geom_angle
_geom_angle_publ_flag
N11 Cu1 N21 . . 81.40(5) y
N11 Cu1 O41 . . 173.79(5) y
N21 Cu1 O41 . . 95.13(5) y
N11 Cu1 N312 . . 96.26(6) y
N21 Cu1 N312 . . 162.55(6) y
O41 Cu1 N312 . . 88.58(5) y
O41 Cu1 O42 . . 52.20(4) y
O42 Cu1 N11 . . 132.48(5) y
O42 Cu1 N21 . . 89.09(5) y
O42 Cu1 N312 . . 79.72(5) y
O41 Cu1 O41 . 2_656 78.46(4) y
O42 Cu1 O41 . 2_656 130.61(4) y
N11 Cu1 O41 . 2_656 96.88(5) y
N21 Cu1 O41 . 2_656 98.30(5) y
N312 Cu1 O41 . 2_656 99.15(5) y
C16 N11 C12 . . 119.14(14) ?
C16 N11 Cu1 . . 125.59(11) ?
C12 N11 Cu1 . . 115.03(11) ?
N11 C12 C13 . . 121.30(16) ?
N11 C12 C22 . . 114.21(13) ?
C13 C12 C22 . . 124.48(15) ?
C14 C13 C12 . . 119.07(17) ?
C14 C13 H13 . . 120.5 ?
C12 C13 H13 . . 120.5 ?
C15 C14 C13 . . 119.37(16) ?
C15 C14 H14 . . 120.3 ?
C13 C14 H14 . . 120.3 ?
C14 C15 C16 . . 118.76(17) ?
C14 C15 H15 . . 120.6 ?
C16 C15 H15 . . 120.6 ?
N11 C16 C15 . . 122.34(16) ?
N11 C16 H16 . . 118.8 ?
C15 C16 H16 . . 118.8 ?
C26 N21 C22 . . 119.27(14) ?
C26 N21 Cu1 . . 125.75(11) ?
C22 N21 Cu1 . . 114.97(11) ?
N21 C22 C23 . . 121.33(15) ?
N21 C22 C12 . . 114.08(14) ?
C23 C22 C12 . . 124.59(14) ?
C22 C23 C24 . . 119.22(16) ?
C22 C23 H23 . . 120.4 ?
C24 C23 H23 . . 120.4 ?
C25 C24 C23 . . 119.17(16) ?
C25 C24 H24 . . 120.4 ?
C23 C24 H24 . . 120.4 ?
C24 C25 C26 . . 119.18(16) ?
C24 C25 H25 . . 120.4 ?
C26 C25 H25 . . 120.4 ?
N21 C26 C25 . . 121.84(15) ?
N21 C26 H26 . . 119.1 ?
C25 C26 H26 . . 119.1 ?
C312 C31 C32 . . 120.45(15) ?
C312 C31 C311 . . 117.27(14) ?
C32 C31 C311 . . 121.27(14) ?
O321 C32 C33 . . 123.67(15) ?
O321 C32 C31 . . 113.01(14) ?
C33 C32 C31 . . 123.30(15) ?
C32 C33 C332 . . 120.54(15) ?
C32 C33 C331 . . 123.30(16) ?
C332 C33 C331 . . 116.01(16) ?
N311 C311 C31 . . 178.43(19) ?
N312 C312 C31 . . 178.08(18) ?
C312 N312 Cu1 . . 160.19(14) ?
C32 O321 C321 . . 120.66(13) ?
O321 C321 C322 . . 106.34(16) ?
O321 C321 H32A . . 110.5 ?
C322 C321 H32A . . 110.5 ?
O321 C321 H32B . . 110.5 ?
C322 C321 H32B . . 110.5 ?
H32A C321 H32B . . 108.7 ?
C321 C322 H32C . . 109.5 ?
C321 C322 H32D . . 109.5 ?
H32C C322 H32D . . 109.5 ?
C321 C322 H32E . . 109.5 ?
H32C C322 H32E . . 109.5 ?
H32D C322 H32E . . 109.5 ?
N331 C331 C33 . . 177.6(2) ?
N332 C332 C33 . . 178.7(2) ?
C41 O41 Cu1 . . 111.58(10) ?
C41 O41 Cu1 . 2_656 146.30(10) ?
Cu1 O41 Cu1 . 2_656 101.54(4) ?
O42 C41 O41 . . 121.48(15) ?
O42 C41 C42 . . 122.62(14) ?
O41 C41 C42 . . 115.90(13) ?
C41 C42 C43 . . 114.41(14) ?
C41 C42 H42A . . 108.7 ?
C43 C42 H42A . . 108.7 ?
C41 C42 H42B . . 108.7 ?
C43 C42 H42B . . 108.7 ?
H42A C42 H42B . . 107.6 ?
C43 C43 C42 2_666 . 113.11(17) ?
C43 C43 H43A 2_666 . 109.0 ?
C42 C43 H43A . . 109.0 ?
C43 C43 H43B 2_666 . 109.0 ?
C42 C43 H43B . . 109.0 ?
H43A C43 H43B . . 107.8 ?

loop_
_geom_bond_atom_site_label_1
_geom_bond_atom_site_label_2
_geom_bond_site_symmetry_2
_geom_bond_distance
_geom_bond_publ_flag
Cu1 N11 . 1.9835(13) y
Cu1 N21 . 1.9914(13) y
Cu1 N312 . 1.9943(14) y
Cu1 O41 . 1.9466(11) y
Cu1 O42 . 2.7741(14) y
Cu1 O41 2_656 2.2737(11) y
N11 C16 . 1.338(2) ?
N11 C12 . 1.353(2) ?
C12 C13 . 1.386(2) ?
C12 C22 . 1.484(2) ?
C13 C14 . 1.386(3) ?
C13 H13 . 0.9500 ?
C14 C15 . 1.381(3) ?
C14 H14 . 0.9500 ?
C15 C16 . 1.381(2) ?
C15 H15 . 0.9500 ?
C16 H16 . 0.9500 ?
N21 C26 . 1.343(2) ?
N21 C22 . 1.3524(19) ?
C22 C23 . 1.384(2) ?
C23 C24 . 1.386(3) ?
C23 H23 . 0.9500 ?
C24 C25 . 1.379(2) ?
C24 H24 . 0.9500 ?
C25 C26 . 1.383(2) ?
C25 H25 . 0.9500 ?
C26 H26 . 0.9500 ?
C31 C32 . 1.418(2) y
C32 C33 . 1.391(2) y
C31 C311 . 1.422(2) y
C31 C312 . 1.406(2) y
O41 C41 . 1.3029(18) y
C311 N311 . 1.151(2) y
C312 N312 . 1.146(2) y
C32 O321 . 1.3400(19) ?
C33 C331 . 1.425(2) y
C33 C332 . 1.423(3) y
O321 C321 . 1.458(2) ?
C321 C322 . 1.501(3) ?
C321 H32A . 0.9900 ?
C321 H32B . 0.9900 ?
C322 H32C . 0.9800 ?
C322 H32D . 0.9800 ?
C322 H32E . 0.9800 ?
C331 N331 . 1.146(2) y
C332 N332 . 1.149(2) y
O41 Cu1 2_656 2.2737(11) ?
O42 C41 . 1.2250(19) y
C41 C42 . 1.504(2) ?
C42 C43 . 1.525(2) ?
C42 H42A . 0.9900 ?
C42 H42B . 0.9900 ?
C43 C43 2_666 1.515(3) ?
C43 H43A . 0.9900 ?
C43 H43B . 0.9900 ?

loop_
_geom_hbond_atom_site_label_D
_geom_hbond_atom_site_label_H
_geom_hbond_atom_site_label_A
_geom_hbond_site_symmetry_A
_geom_hbond_distance_DH
_geom_hbond_distance_HA
_geom_hbond_distance_DA
_geom_hbond_angle_DHA
_geom_hbond_publ_flag
C13 H13 O42 2_756 0.95 2.42 3.118(2) 130 y
C15 H15 N332 2_755 0.95 2.55 3.322(3) 138 y
C23 H23 O42 2_756 0.95 2.39 3.155(2) 138 y
C26 H26 N331 1_556 0.95 2.50 3.316(3) 144 y

loop_
_geom_torsion_atom_site_label_1
_geom_torsion_atom_site_label_2
_geom_torsion_atom_site_label_3
_geom_torsion_atom_site_label_4
_geom_torsion_site_symmetry_1
_geom_torsion_site_symmetry_4
_geom_torsion
_geom_torsion_publ_flag
C16 N11 C12 C13 . . -1.3(2) ?
Cu1 N11 C12 C13 . . 173.42(13) ?
C16 N11 C12 C22 . . 179.19(14) ?
Cu1 N11 C12 C22 . . -6.14(17) ?
N11 C12 C13 C14 . . 1.3(3) ?
C22 C12 C13 C14 . . -179.24(16) ?
C12 C13 C14 C15 . . -0.2(3) ?
C13 C14 C15 C16 . . -0.8(3) ?
C12 N11 C16 C15 . . 0.2(2) ?
Cu1 N11 C16 C15 . . -173.86(13) ?
C14 C15 C16 N11 . . 0.8(3) ?
C26 N21 C22 C23 . . 0.1(2) ?
Cu1 N21 C22 C23 . . 179.22(12) ?
C26 N21 C22 C12 . . -178.94(14) ?
Cu1 N21 C22 C12 . . 0.14(17) ?
N11 C12 C22 N21 . . 3.9(2) ?
C13 C12 C22 N21 . . -175.61(15) ?
N11 C12 C22 C23 . . -175.12(15) ?
C13 C12 C22 C23 . . 5.3(3) ?
N21 C22 C23 C24 . . -0.1(3) ?
C12 C22 C23 C24 . . 178.90(16) ?
C22 C23 C24 C25 . . -0.1(3) ?
C23 C24 C25 C26 . . 0.2(3) ?
C22 N21 C26 C25 . . 0.0(2) ?
Cu1 N21 C26 C25 . . -179.01(12) ?
C24 C25 C26 N21 . . -0.1(3) ?
C312 C31 C32 O321 . . 152.09(15) ?
C311 C31 C32 O321 . . -16.1(2) ?
C312 C31 C32 C33 . . -26.2(3) ?
O321 C32 C33 C332 . . 161.28(16) ?
O321 C32 C33 C331 . . -23.3(3) ?
C31 C32 C33 C331 . . 154.77(18) y
C31 C32 C33 C332 . . -20.6(3) y
C33 C32 C31 C311 . . 165.66(17) y
C33 C32 O321 C321 . . -27.7(2) ?
C31 C32 O321 C321 . . 154.06(15) ?
C32 O321 C321 C322 . . -155.75(16) ?
Cu1 O41 C41 O42 . . -8.53(19) ?
Cu1 O41 C41 O42 2_656 . -177.28(12) ?
Cu1 O41 C41 C42 . . 172.13(11) ?
Cu1 O41 C41 C42 2_656 . 3.4(3) ?
O42 C41 C42 C43 . . -0.2(2) ?
O41 C41 C42 C43 . . 179.18(14) ?
C41 C42 C43 C43 . 2_666 70.2(2) y
